data_7025931
loop_
_publ_author_name
'Phelan, W. Adam'
'Nguyen, Giang V.'
'Karki, Amar B.'
'Young, David P.'
'Chan, Julia Y.'

_publ_section_title
;
 Synthesis, structure, magnetic and transport properties of LnFeSb3 (Ln =
 Pr, Nd, Sm, Gd, and Tb)--tuning of anisotropic long-range magnetic order
 as a function of Ln.
;
_journal_issue 28
_journal_name_full 'Dalton transactions (Cambridge, England : 2003)'
_journal_page_first 6403
_journal_page_last 6409
_journal_paper_doi 10.1039/c0dt00058b
_journal_volume 39
_journal_year 2010
_chemical_formula_moiety 'Pr Fe Sb3'
_chemical_formula_sum 'Fe Pr Sb3'
_chemical_formula_weight 562.01
_chemical_name_systematic
;
?
;
_space_group_IT_number 57
_symmetry_cell_setting orthorhombic
_symmetry_space_group_name_Hall '-P 2c 2b'
_symmetry_space_group_name_H-M 'P b c m'
_atom_sites_solution_primary direct
_atom_sites_solution_secondary difmap
_audit_creation_method SHELXL-97
_cell_angle_alpha 90
_cell_angle_beta 90
_cell_angle_gamma 90
_cell_formula_units_Z 8
_cell_length_a 12.7490(2)
_cell_length_b 6.1730(4)
_cell_length_c 12.1590(5)
_cell_measurement_reflns_used 1402
_cell_measurement_temperature 298(5)
_cell_measurement_theta_max 30.034
_cell_measurement_theta_min 0.998
_cell_volume 956.91(7)
_computing_structure_refinement 'SHELXL-97 (Sheldrick, 1997)'
_computing_structure_solution 'SHELXS-97 (Sheldrick, 1990)'
_diffrn_ambient_temperature 298(5)
_diffrn_measured_fraction_theta_full 0.981
_diffrn_measured_fraction_theta_max 0.981
_diffrn_measurement_device_type 'Nonius KappaCCD'
_diffrn_measurement_method '\w and \f scans'
_diffrn_radiation_monochromator graphite
_diffrn_radiation_source 'fine-focus sealed tube'
_diffrn_radiation_type MoK\a
_diffrn_radiation_wavelength 0.71073
_diffrn_reflns_av_R_equivalents 0.0254
_diffrn_reflns_av_sigmaI/netI 0.0388
_diffrn_reflns_limit_h_max 17
_diffrn_reflns_limit_h_min -17
_diffrn_reflns_limit_k_max 8
_diffrn_reflns_limit_k_min -8
_diffrn_reflns_limit_l_max 16
_diffrn_reflns_limit_l_min -16
_diffrn_reflns_number 2532
_diffrn_reflns_theta_full 30.02
_diffrn_reflns_theta_max 30.02
_diffrn_reflns_theta_min 1.60
_exptl_absorpt_coefficient_mu 29.470
_exptl_absorpt_correction_T_max 0.5262
_exptl_absorpt_correction_T_min 0.1566
_exptl_absorpt_correction_type sphere
_exptl_absorpt_process_details 'HKL Scalepack (Otwinowski & Minor 1997)'
_exptl_crystal_colour black
_exptl_crystal_density_diffrn 7.802
_exptl_crystal_density_method 'not measured'
_exptl_crystal_description plate
_exptl_crystal_F_000 1904
_exptl_crystal_size_max 0.10
_exptl_crystal_size_mid 0.05
_exptl_crystal_size_min 0.03
_refine_diff_density_max 2.219
_refine_diff_density_min -2.824
_refine_diff_density_rms 0.651
_refine_ls_extinction_coef 0.0051(3)
_refine_ls_extinction_expression Fc^*^=kFc[1+0.001xFc^2^\l^3^/sin(2\q)]^-1/4^
_refine_ls_extinction_method SHELXL
_refine_ls_goodness_of_fit_ref 1.248
_refine_ls_matrix_type full
_refine_ls_number_parameters 53
_refine_ls_number_reflns 1433
_refine_ls_number_restraints 0
_refine_ls_restrained_S_all 1.248
_refine_ls_R_factor_all 0.0365
_refine_ls_R_factor_gt 0.0348
_refine_ls_shift/su_max 0.000
_refine_ls_shift/su_mean 0.000
_refine_ls_structure_factor_coef Fsqd
_refine_ls_weighting_details 'calc w=1/[\s^2^(Fo^2^)+(0.0458P)^2^+16.7696P] where P=(Fo^2^+2Fc^2^)/3'
_refine_ls_weighting_scheme calc
_refine_ls_wR_factor_gt 0.0952
_refine_ls_wR_factor_ref 0.1043
_reflns_number_gt 1383
_reflns_number_total 1433
_reflns_threshold_expression I>2\s(I)
_cod_data_source_file c0dt00058b.txt
_cod_data_source_block PrFeSb3
_cod_depositor_comments
;
The following automatic conversions were performed:

'_symmetry_cell_setting' value 'Orthorhombic' changed to
'orthorhombic' according to
/home/saulius/struct/CIF-dictionaries/cif_core.dic dictionary named
'cif_core.dic' version 2.4.2 from 2011-04-26.

Automatic conversion script
Id: cif_fix_values 1891 2012-01-12 08:04:46Z andrius 
;
_cod_original_sg_symbol_H-M 'P b c m '
_cod_database_code 7025931

loop_
_symmetry_equiv_pos_as_xyz
'x, y, z'
'-x, -y, z+1/2'
'x, -y+1/2, -z'
'-x, y+1/2, -z+1/2'
'-x, -y, -z'
'x, y, -z-1/2'
'-x, y-1/2, z'
'x, -y-1/2, z-1/2'

loop_
_atom_site_label
_atom_site_type_symbol
_atom_site_fract_x
_atom_site_fract_y
_atom_site_fract_z
_atom_site_U_iso_or_equiv
_atom_site_adp_type
_atom_site_occupancy
_atom_site_symmetry_multiplicity
_atom_site_calc_flag
_atom_site_refinement_flags
Pr1 Pr 0.69967(5) 0.2500 0.0000 0.00728(18) Uani 1 2 d S
Pr2 Pr 0.30688(5) 0.27533(10) 0.7500 0.00710(18) Uani 1 2 d S
Fe1 Fe 0.10037(9) 0.03820(19) 0.86031(9) 0.0092(3) Uani 1 1 d .
Sb1 Sb 0.97171(6) 0.2500 0.0000 0.0085(2) Uani 1 2 d S
Sb2 Sb 0.78166(6) 0.26514(11) 0.7500 0.0079(2) Uani 1 2 d S
Sb3 Sb 0.50269(4) 0.51195(8) 0.87671(4) 0.00806(18) Uani 1 1 d .
Sb4 Sb 0.22097(6) 0.2500 0.0000 0.0077(2) Uani 1 2 d S
Sb5 Sb 0.93925(5) 0.89587(11) 0.7500 0.0085(2) Uani 1 2 d S

loop_
_atom_site_aniso_label
_atom_site_aniso_U_11
_atom_site_aniso_U_22
_atom_site_aniso_U_33
_atom_site_aniso_U_23
_atom_site_aniso_U_13
_atom_site_aniso_U_12
Pr1 0.0064(3) 0.0075(3) 0.0079(3) -0.00036(17) 0.000 0.000
Pr2 0.0052(3) 0.0081(3) 0.0080(3) 0.000 0.000 0.00008(19)
Fe1 0.0089(5) 0.0093(5) 0.0093(5) -0.0007(4) 0.0004(4) -0.0002(4)
Sb1 0.0079(4) 0.0076(3) 0.0101(3) 0.0008(2) 0.000 0.000
Sb2 0.0081(4) 0.0075(4) 0.0080(3) 0.000 0.000 -0.0012(2)
Sb3 0.0072(3) 0.0086(3) 0.0085(3) -0.00015(15) -0.00004(14) -0.00042(15)
Sb4 0.0078(4) 0.0076(4) 0.0077(3) -0.0009(2) 0.000 0.000
Sb5 0.0065(3) 0.0082(3) 0.0108(3) 0.000 0.000 -0.0012(2)

loop_
_atom_type_symbol
_atom_type_description
_atom_type_scat_dispersion_real
_atom_type_scat_dispersion_imag
_atom_type_scat_source
Pr Pr -0.2180 2.8214 'International Tables Vol C Tables 4.2.6.8 and 6.1.1.4'
Fe Fe 0.3463 0.8444 'International Tables Vol C Tables 4.2.6.8 and 6.1.1.4'
Sb Sb -0.5866 1.5461 'International Tables Vol C Tables 4.2.6.8 and 6.1.1.4'

loop_
_geom_angle_atom_site_label_1
_geom_angle_atom_site_label_2
_geom_angle_atom_site_label_3
_geom_angle
_geom_angle_site_symmetry_1
_geom_angle_site_symmetry_3
Sb2 Pr1 Sb2 142.06(3) 3_556 1_554
Sb2 Pr1 Sb4 85.777(15) 3_556 5_665
Sb2 Pr1 Sb4 82.596(14) 1_554 5_665
Sb2 Pr1 Sb4 82.596(14) 3_556 5_655
Sb2 Pr1 Sb4 85.777(16) 1_554 5_655
Sb4 Pr1 Sb4 143.70(3) 5_665 5_655
Sb2 Pr1 Sb3 80.732(15) 3_556 5_666
Sb2 Pr1 Sb3 131.707(19) 1_554 5_666
Sb4 Pr1 Sb3 79.734(15) 5_665 5_666
Sb4 Pr1 Sb3 131.410(18) 5_655 5_666
Sb2 Pr1 Sb3 131.707(19) 3_556 7_654
Sb2 Pr1 Sb3 80.732(15) 1_554 7_654
Sb4 Pr1 Sb3 131.411(18) 5_665 7_654
Sb4 Pr1 Sb3 79.734(15) 5_655 7_654
Sb3 Pr1 Sb3 78.27(2) 5_666 7_654
Sb2 Pr1 Sb3 133.025(18) 3_556 1_554
Sb2 Pr1 Sb3 78.827(16) 1_554 1_554
Sb4 Pr1 Sb3 76.955(16) 5_665 1_554
Sb4 Pr1 Sb3 133.937(17) 5_655 1_554
Sb3 Pr1 Sb3 53.523(16) 5_666 1_554
Sb3 Pr1 Sb3 55.162(10) 7_654 1_554
Sb2 Pr1 Sb3 78.827(16) 3_556 3_556
Sb2 Pr1 Sb3 133.024(18) 1_554 3_556
Sb4 Pr1 Sb3 133.937(17) 5_665 3_556
Sb4 Pr1 Sb3 76.955(16) 5_655 3_556
Sb3 Pr1 Sb3 55.162(10) 5_666 3_556
Sb3 Pr1 Sb3 53.523(16) 7_654 3_556
Sb3 Pr1 Sb3 82.57(2) 1_554 3_556
Sb2 Pr1 Sb1 71.031(17) 3_556 .
Sb2 Pr1 Sb1 71.031(17) 1_554 .
Sb4 Pr1 Sb1 71.851(17) 5_665 .
Sb4 Pr1 Sb1 71.851(17) 5_655 .
Sb3 Pr1 Sb1 140.866(11) 5_666 .
Sb3 Pr1 Sb1 140.866(11) 7_654 .
Sb3 Pr1 Sb1 138.717(11) 1_554 .
Sb3 Pr1 Sb1 138.716(11) 3_556 .
Sb2 Pr1 Fe1 103.52(3) 3_556 7_664
Sb2 Pr1 Fe1 45.43(2) 1_554 7_664
Sb4 Pr1 Fe1 45.46(2) 5_665 7_664
Sb4 Pr1 Fe1 104.66(3) 5_655 7_664
Sb3 Pr1 Fe1 123.53(2) 5_666 7_664
Sb3 Pr1 Fe1 124.334(19) 7_654 7_664
Sb3 Pr1 Fe1 94.75(2) 1_554 7_664
Sb3 Pr1 Fe1 177.25(2) 3_556 7_664
Sb1 Pr1 Fe1 43.973(19) . 7_664
Sb2 Pr1 Fe1 45.43(2) 3_556 5_656
Sb2 Pr1 Fe1 103.52(3) 1_554 5_656
Sb4 Pr1 Fe1 104.66(3) 5_665 5_656
Sb4 Pr1 Fe1 45.46(2) 5_655 5_656
Sb3 Pr1 Fe1 124.334(19) 5_666 5_656
Sb3 Pr1 Fe1 123.53(2) 7_654 5_656
Sb3 Pr1 Fe1 177.25(2) 1_554 5_656
Sb3 Pr1 Fe1 94.75(2) 3_556 5_656
Sb1 Pr1 Fe1 43.974(19) . 5_656
Fe1 Pr1 Fe1 87.95(4) 7_664 5_656
Sb5 Pr2 Sb2 56.19(2) 7_655 7_665
Sb5 Pr2 Sb4 71.441(16) 7_655 6_556
Sb2 Pr2 Sb4 85.807(14) 7_665 6_556
Sb5 Pr2 Sb4 71.441(16) 7_655 1_556
Sb2 Pr2 Sb4 85.807(14) 7_665 1_556
Sb4 Pr2 Sb4 140.00(3) 6_556 1_556
Sb5 Pr2 Sb3 129.67(2) 7_655 .
Sb2 Pr2 Sb3 81.307(19) 7_665 .
Sb4 Pr2 Sb3 136.16(2) 6_556 .
Sb4 Pr2 Sb3 80.657(15) 1_556 .
Sb5 Pr2 Sb3 129.67(2) 7_655 6_557
Sb2 Pr2 Sb3 81.307(19) 7_665 6_557
Sb4 Pr2 Sb3 80.657(15) 6_556 6_557
Sb4 Pr2 Sb3 136.16(2) 1_556 6_557
Sb3 Pr2 Sb3 56.089(18) . 6_557
Sb5 Pr2 Fe1 47.59(2) 7_655 .
Sb2 Pr2 Fe1 97.85(3) 7_665 .
Sb4 Pr2 Fe1 95.19(3) 6_556 .
Sb4 Pr2 Fe1 47.62(2) 1_556 .
Sb3 Pr2 Fe1 127.94(2) . .
Sb3 Pr2 Fe1 175.80(2) 6_557 .
Sb5 Pr2 Fe1 47.59(2) 7_655 6_557
Sb2 Pr2 Fe1 97.85(3) 7_665 6_557
Sb4 Pr2 Fe1 47.62(2) 6_556 6_557
Sb4 Pr2 Fe1 95.19(3) 1_556 6_557
Sb3 Pr2 Fe1 175.80(2) . 6_557
Sb3 Pr2 Fe1 127.94(2) 6_557 6_557
Fe1 Pr2 Fe1 48.00(4) . 6_557
Sb5 Pr2 Sb3 145.967(16) 7_655 7_655
Sb2 Pr2 Sb3 135.90(2) 7_665 7_655
Sb4 Pr2 Sb3 131.56(2) 6_556 7_655
Sb4 Pr2 Sb3 77.687(16) 1_556 7_655
Sb3 Pr2 Sb3 55.958(10) . 7_655
Sb3 Pr2 Sb3 83.038(17) 6_557 7_655
Fe1 Pr2 Sb3 100.29(2) . 7_655
Fe1 Pr2 Sb3 123.92(3) 6_557 7_655
Sb5 Pr2 Sb3 145.967(16) 7_655 4_646
Sb2 Pr2 Sb3 135.90(2) 7_665 4_646
Sb4 Pr2 Sb3 77.687(16) 6_556 4_646
Sb4 Pr2 Sb3 131.56(2) 1_556 4_646
Sb3 Pr2 Sb3 83.038(16) . 4_646
Sb3 Pr2 Sb3 55.958(10) 6_557 4_646
Fe1 Pr2 Sb3 123.92(3) . 4_646
Fe1 Pr2 Sb3 100.29(2) 6_557 4_646
Sb3 Pr2 Sb3 55.605(19) 7_655 4_646
Sb5 Pr2 Sb2 83.62(2) 7_655 7_655
Sb2 Pr2 Sb2 139.81(3) 7_665 7_655
Sb4 Pr2 Sb2 80.808(13) 6_556 7_655
Sb4 Pr2 Sb2 80.808(13) 1_556 7_655
Sb3 Pr2 Sb2 132.58(2) . 7_655
Sb3 Pr2 Sb2 132.58(2) 6_557 7_655
Fe1 Pr2 Sb2 46.59(2) . 7_655
Fe1 Pr2 Sb2 46.59(2) 6_557 7_655
Sb3 Pr2 Sb2 77.564(19) 7_655 7_655
Sb3 Pr2 Sb2 77.564(18) 4_646 7_655
Sb5 Fe1 Sb1 80.13(4) 1_445 5_656
Sb5 Fe1 Sb2 88.41(4) 1_445 7_655
Sb1 Fe1 Sb2 95.50(4) 5_656 7_655
Sb5 Fe1 Sb5 82.49(3) 1_445 7_655
Sb1 Fe1 Sb5 146.18(5) 5_656 7_655
Sb2 Fe1 Sb5 112.82(4) 7_655 7_655
Sb5 Fe1 Sb4 163.34(5) 1_445 1_556
Sb1 Fe1 Sb4 97.08(4) 5_656 1_556
Sb2 Fe1 Sb4 108.24(5) 7_655 1_556
Sb5 Fe1 Sb4 91.39(4) 7_655 1_556
Sb5 Fe1 Fe1 59.02(3) 1_445 6_557
Sb1 Fe1 Fe1 130.31(2) 5_656 6_557
Sb2 Fe1 Fe1 59.30(3) 7_655 6_557
Sb5 Fe1 Fe1 59.37(2) 7_655 6_557
Sb4 Fe1 Fe1 130.08(3) 1_556 6_557
Sb5 Fe1 Sb1 90.47(4) 1_445 1_456
Sb1 Fe1 Sb1 73.05(3) 5_656 1_456
Sb2 Fe1 Sb1 168.51(5) 7_655 1_456
Sb5 Fe1 Sb1 78.33(3) 7_655 1_456
Sb4 Fe1 Sb1 73.08(3) 1_556 1_456
Fe1 Fe1 Sb1 129.00(3) 6_557 1_456
Sb5 Fe1 Pr2 124.73(4) 1_445 .
Sb1 Fe1 Pr2 147.49(5) 5_656 .
Sb2 Fe1 Pr2 67.67(3) 7_655 .
Sb5 Fe1 Pr2 64.76(3) 7_655 .
Sb4 Fe1 Pr2 64.94(3) 1_556 .
Fe1 Fe1 Pr2 65.999(19) 6_557 .
Sb1 Fe1 Pr2 121.75(4) 1_456 .
Sb5 Fe1 Pr1 130.15(4) 1_445 5_656
Sb1 Fe1 Pr1 66.51(3) 5_656 5_656
Sb2 Fe1 Pr1 60.70(2) 7_655 5_656
Sb5 Fe1 Pr1 143.48(4) 7_655 5_656
Sb4 Fe1 Pr1 61.36(2) 1_556 5_656
Fe1 Fe1 Pr1 118.650(18) 6_557 5_656
Sb1 Fe1 Pr1 112.27(4) 1_456 5_656
Pr2 Fe1 Pr1 80.99(3) . 5_656
Fe1 Sb1 Fe1 139.03(6) 7_664 5_656
Fe1 Sb1 Fe1 106.95(3) 7_664 3_656
Fe1 Sb1 Fe1 97.69(4) 5_656 3_656
Fe1 Sb1 Fe1 97.69(4) 7_664 1_654
Fe1 Sb1 Fe1 106.95(3) 5_656 1_654
Fe1 Sb1 Fe1 105.15(5) 3_656 1_654
Fe1 Sb1 Sb1 54.54(3) 7_664 5_765
Fe1 Sb1 Sb1 137.68(3) 5_656 5_765
Fe1 Sb1 Sb1 52.41(3) 3_656 5_765
Fe1 Sb1 Sb1 109.48(4) 1_654 5_765
Fe1 Sb1 Sb1 137.68(3) 7_664 5_755
Fe1 Sb1 Sb1 54.54(3) 5_656 5_755
Fe1 Sb1 Sb1 109.48(4) 3_656 5_755
Fe1 Sb1 Sb1 52.41(3) 1_654 5_755
Sb1 Sb1 Sb1 153.70(5) 5_765 5_755
Fe1 Sb1 Sb4 110.49(3) 7_664 1_655
Fe1 Sb1 Sb4 110.49(3) 5_656 1_655
Fe1 Sb1 Sb4 52.58(3) 3_656 1_655
Fe1 Sb1 Sb4 52.58(3) 1_654 1_655
Sb1 Sb1 Sb4 76.85(3) 5_765 1_655
Sb1 Sb1 Sb4 76.85(3) 5_755 1_655
Fe1 Sb1 Pr1 69.51(3) 7_664 .
Fe1 Sb1 Pr1 69.51(3) 5_656 .
Fe1 Sb1 Pr1 127.42(3) 3_656 .
Fe1 Sb1 Pr1 127.42(3) 1_654 .
Sb1 Sb1 Pr1 103.15(3) 5_765 .
Sb1 Sb1 Pr1 103.15(3) 5_755 .
Sb4 Sb1 Pr1 180.0 1_655 .
Fe1 Sb2 Fe1 61.40(5) 7_665 4_656
Fe1 Sb2 Sb5 95.90(3) 7_665 1_545
Fe1 Sb2 Sb5 95.90(3) 4_656 1_545
Fe1 Sb2 Pr1 133.42(3) 7_665 6_556
Fe1 Sb2 Pr1 73.87(3) 4_656 6_556
Sb5 Sb2 Pr1 101.135(15) 1_545 6_556
Fe1 Sb2 Pr1 73.87(3) 7_665 1_556
Fe1 Sb2 Pr1 133.42(3) 4_656 1_556
Sb5 Sb2 Pr1 101.135(15) 1_545 1_556
Pr1 Sb2 Pr1 141.91(3) 6_556 1_556
Fe1 Sb2 Pr2 143.25(3) 7_665 7_655
Fe1 Sb2 Pr2 143.25(3) 4_656 7_655
Sb5 Sb2 Pr2 61.86(2) 1_545 7_655
Pr1 Sb2 Pr2 81.899(14) 6_556 7_655
Pr1 Sb2 Pr2 81.899(14) 1_556 7_655
Fe1 Sb2 Pr2 65.74(3) 7_665 7_665
Fe1 Sb2 Pr2 65.74(3) 4_656 7_665
Sb5 Sb2 Pr2 158.33(3) 1_545 7_665
Pr1 Sb2 Pr2 85.279(15) 6_556 7_665
Pr1 Sb2 Pr2 85.279(15) 1_556 7_665
Pr2 Sb2 Pr2 139.81(3) 7_655 7_665
Sb3 Sb3 Sb3 176.89(2) 5_667 6_557
Sb3 Sb3 Sb3 87.15(2) 5_667 7_655
Sb3 Sb3 Sb3 90.0 6_557 7_655
Sb3 Sb3 Sb3 92.79(2) 5_667 7_665
Sb3 Sb3 Sb3 90.0 6_557 7_665
Sb3 Sb3 Sb3 177.46(4) 7_655 7_665
Sb3 Sb3 Pr2 115.48(2) 5_667 .
Sb3 Sb3 Pr2 61.956(9) 6_557 .
Sb3 Sb3 Pr2 62.451(17) 7_655 .
Sb3 Sb3 Pr2 115.39(2) 7_665 .
Sb3 Sb3 Pr2 120.44(2) 5_667 7_665
Sb3 Sb3 Pr2 62.198(9) 6_557 7_665
Sb3 Sb3 Pr2 120.56(2) 7_655 7_665
Sb3 Sb3 Pr2 61.591(17) 7_665 7_665
Pr2 Sb3 Pr2 124.054(16) . 7_665
Sb3 Sb3 Pr1 63.511(17) 5_667 5_666
Sb3 Sb3 Pr1 116.789(9) 6_557 5_666
Sb3 Sb3 Pr1 115.12(2) 7_655 5_666
Sb3 Sb3 Pr1 62.683(15) 7_665 5_666
Pr2 Sb3 Pr1 79.511(17) . 5_666
Pr2 Sb3 Pr1 124.255(18) 7_665 5_666
Sb3 Sb3 Pr1 62.965(17) 5_667 1_556
Sb3 Sb3 Pr1 116.651(9) 6_557 1_556
Sb3 Sb3 Pr1 62.155(15) 7_655 1_556
Sb3 Sb3 Pr1 120.03(2) 7_665 1_556
Pr2 Sb3 Pr1 124.586(19) . 1_556
Pr2 Sb3 Pr1 83.976(17) 7_665 1_556
Pr1 Sb3 Pr1 126.476(16) 5_666 1_556
Fe1 Sb4 Fe1 108.69(5) 3_556 1_554
Fe1 Sb4 Sb1 54.35(3) 3_556 1_455
Fe1 Sb4 Sb1 54.35(3) 1_554 1_455
Fe1 Sb4 Pr2 67.44(3) 3_556 3_556
Fe1 Sb4 Pr2 141.12(3) 1_554 3_556
Sb1 Sb4 Pr2 109.790(17) 1_455 3_556
Fe1 Sb4 Pr2 141.12(3) 3_556 1_554
Fe1 Sb4 Pr2 67.44(3) 1_554 1_554
Sb1 Sb4 Pr2 109.790(17) 1_455 1_554
Pr2 Sb4 Pr2 140.42(3) 3_556 1_554
Fe1 Sb4 Pr1 73.18(3) 3_556 5_665
Fe1 Sb4 Pr1 130.73(3) 1_554 5_665
Sb1 Sb4 Pr1 108.150(17) 1_455 5_665
Pr2 Sb4 Pr1 86.587(15) 3_556 5_665
Pr2 Sb4 Pr1 81.292(13) 1_554 5_665
Fe1 Sb4 Pr1 130.73(3) 3_556 5_655
Fe1 Sb4 Pr1 73.18(3) 1_554 5_655
Sb1 Sb4 Pr1 108.149(17) 1_455 5_655
Pr2 Sb4 Pr1 81.292(13) 3_556 5_655
Pr2 Sb4 Pr1 86.587(15) 1_554 5_655
Pr1 Sb4 Pr1 143.70(3) 5_665 5_655
Fe1 Sb5 Fe1 61.96(5) 1_665 6_667
Fe1 Sb5 Fe1 134.13(4) 1_665 4_656
Fe1 Sb5 Fe1 99.89(4) 6_667 4_656
Fe1 Sb5 Fe1 99.89(4) 1_665 7_665
Fe1 Sb5 Fe1 134.13(4) 6_667 7_665
Fe1 Sb5 Fe1 61.27(5) 4_656 7_665
Fe1 Sb5 Sb2 105.56(3) 1_665 1_565
Fe1 Sb5 Sb2 105.56(3) 6_667 1_565
Fe1 Sb5 Sb2 120.16(3) 4_656 1_565
Fe1 Sb5 Sb2 120.16(3) 7_665 1_565
Fe1 Sb5 Pr2 147.65(3) 1_665 7_665
Fe1 Sb5 Pr2 147.65(3) 6_667 7_665
Fe1 Sb5 Pr2 67.65(3) 4_656 7_665
Fe1 Sb5 Pr2 67.65(3) 7_665 7_665
Sb2 Sb5 Pr2 61.95(2) 1_565 7_665

loop_
_geom_bond_atom_site_label_1
_geom_bond_atom_site_label_2
_geom_bond_distance
_geom_bond_site_symmetry_2
Pr1 Sb2 3.2158(3) 3_556
Pr1 Sb2 3.2158(3) 1_554
Pr1 Sb4 3.2481(4) 5_665
Pr1 Sb4 3.2481(4) 5_655
Pr1 Sb3 3.3259(7) 5_666
Pr1 Sb3 3.3259(7) 7_654
Pr1 Sb3 3.3420(7) 1_554
Pr1 Sb3 3.3420(7) 3_556
Pr1 Sb1 3.4683(9) .
Pr1 Fe1 3.5425(12) 7_664
Pr1 Fe1 3.5425(12) 5_656
Pr2 Sb5 3.2249(9) 7_655
Pr2 Sb2 3.2274(9) 7_665
Pr2 Sb4 3.2348(4) 6_556
Pr2 Sb4 3.2348(4) 1_556
Pr2 Sb3 3.2771(7) .
Pr2 Sb3 3.2771(7) 6_557
Pr2 Fe1 3.2975(12) .
Pr2 Fe1 3.2975(12) 6_557
Pr2 Sb3 3.3033(7) 7_655
Pr2 Sb3 3.3033(7) 4_646
Pr2 Sb2 3.3456(9) 7_655
Fe1 Sb5 2.6058(12) 1_445
Fe1 Sb1 2.6257(12) 5_656
Fe1 Sb2 2.6272(13) 7_655
Fe1 Sb5 2.6323(13) 7_655
Fe1 Sb4 2.6379(12) 1_556
Fe1 Fe1 2.683(2) 6_557
Fe1 Sb1 2.6990(12) 1_456
Fe1 Pr1 3.5425(12) 5_656
Sb1 Fe1 2.6257(12) 7_664
Sb1 Fe1 2.6257(12) 5_656
Sb1 Fe1 2.6989(12) 3_656
Sb1 Fe1 2.6990(12) 1_654
Sb1 Sb1 3.1696(4) 5_765
Sb1 Sb1 3.1696(4) 5_755
Sb1 Sb4 3.1778(11) 1_655
Sb2 Fe1 2.6273(13) 7_665
Sb2 Fe1 2.6273(13) 4_656
Sb2 Sb5 3.0385(10) 1_545
Sb2 Pr1 3.2158(3) 6_556
Sb2 Pr1 3.2158(3) 1_556
Sb2 Pr2 3.2274(9) 7_655
Sb2 Pr2 3.3456(9) 7_665
Sb3 Sb3 3.0024(9) 5_667
Sb3 Sb3 3.0815(9) 6_557
Sb3 Sb3 3.0873(2) 7_655
Sb3 Sb3 3.0873(2) 7_665
Sb3 Pr2 3.3033(7) 7_665
Sb3 Pr1 3.3259(7) 5_666
Sb3 Pr1 3.3420(7) 1_556
Sb4 Fe1 2.6379(12) 3_556
Sb4 Fe1 2.6379(12) 1_554
Sb4 Sb1 3.1778(11) 1_455
Sb4 Pr2 3.2348(4) 3_556
Sb4 Pr2 3.2348(4) 1_554
Sb4 Pr1 3.2481(4) 5_665
Sb4 Pr1 3.2481(4) 5_655
Sb5 Fe1 2.6058(12) 1_665
Sb5 Fe1 2.6058(12) 6_667
Sb5 Fe1 2.6323(13) 4_656
Sb5 Fe1 2.6323(13) 7_665
Sb5 Sb2 3.0385(10) 1_565
Sb5 Pr2 3.2248(9) 7_665
